data_4101060
_journal_name_full 'Journal of the American Chemical Society'
_journal_paper_doi 10.1021/ja057122h
_journal_year 2006
_chemical_formula_sum 'C34 H40 Cl4 Cu2 N8'
_chemical_formula_weight 829.62
_space_group_IT_number 14
_symmetry_cell_setting monoclinic
_symmetry_space_group_name_Hall '-P 2ybc'
_symmetry_space_group_name_H-M 'P 1 21/c 1'
_cell_angle_alpha 90.00
_cell_angle_beta 99.093(14)
_cell_angle_gamma 90.00
_cell_formula_units_Z 2
_cell_length_a 8.362(6)
_cell_length_b 10.550(8)
_cell_length_c 22.438(16)
_cell_measurement_temperature 293(2)
_cell_volume 1954(3)
_diffrn_ambient_temperature 293(2)
_exptl_crystal_density_diffrn 1.410
_cod_depositor_comments
;
The following automatic conversions were performed:
'_symmetry_cell_setting' value 'Monoclinic' changed to 'monoclinic'
according to '/home/saulius/struct/CIF-dictionaries/cif_core.dic'
dictionary named 'cif_core.dic' version 2.4.1 from 2010-06-29.

Automatic conversion script
Id: cif_fix_enum 1527 2010-12-29 10:47:43Z saulius 
;
_cod_original_sg_symbol_H-M 'P 21/c'
_cod_database_code 4101060

loop_
_symmetry_equiv_pos_as_xyz
'x, y, z'
'-x, y+1/2, -z+1/2'
'-x, -y, -z'
'x, -y-1/2, z-1/2'

loop_
_atom_site_label
_atom_site_type_symbol
_atom_site_fract_x
_atom_site_fract_y
_atom_site_fract_z
_atom_site_U_iso_or_equiv
_atom_site_adp_type
_atom_site_occupancy
_atom_site_symmetry_multiplicity
_atom_site_calc_flag
_atom_site_refinement_flags
_atom_site_disorder_assembly
_atom_site_disorder_group
Cu1 Cu 0.02537(7) 0.72770(7) 0.40114(3) 0.0434(2) Uani 1 1 d . . .
Cl2 Cl 0.16136(16) 0.69047(16) 0.32385(6) 0.0610(5) Uani 1 1 d . . .
Cl3 Cl -0.11904(17) 0.86198(17) 0.45010(8) 0.0757(6) Uani 1 1 d . . .
N1 N 0.2244(5) 0.7575(5) 0.45829(19) 0.0486(12) Uani 1 1 d . . .
C2 C 0.5368(6) 0.8424(5) 0.6358(2) 0.0368(13) Uani 1 1 d . . .
C3 C 0.7612(6) 0.7590(5) 0.7028(2) 0.0458(15) Uani 1 1 d . . .
H3 H 0.8722 0.7572 0.7165 0.055 Uiso 1 1 calc R . .
N4 N 0.1678(5) 0.3652(4) 0.63607(19) 0.0442(12) Uani 1 1 d . . .
C5 C 0.4337(6) 0.7682(5) 0.6657(2) 0.0384(13) Uani 1 1 d . . .
N6 N 0.3273(5) 0.4960(4) 0.69405(19) 0.0424(11) Uani 1 1 d . . .
C7 C 0.7039(6) 0.8406(5) 0.6565(2) 0.0383(13) Uani 1 1 d . . .
N8 N 0.4015(5) 0.8402(5) 0.53076(19) 0.0439(12) Uani 1 1 d . . .
C9 C 0.4710(6) 0.9216(5) 0.5823(2) 0.0501(16) Uani 1 1 d . . .
H9A H 0.3877 0.9776 0.5928 0.060 Uiso 1 1 calc R . .
H9B H 0.5569 0.9735 0.5709 0.060 Uiso 1 1 calc R . .
C10 C 0.2523(6) 0.7728(5) 0.6446(2) 0.0508(15) Uani 1 1 d . . .
H10A H 0.1989 0.7187 0.6697 0.076 Uiso 1 1 calc R . .
H10B H 0.2286 0.7444 0.6035 0.076 Uiso 1 1 calc R . .
H10C H 0.2146 0.8583 0.6473 0.076 Uiso 1 1 calc R . .
C11 C 0.4978(6) 0.6845(5) 0.7114(2) 0.0378(13) Uani 1 1 d . . .
C12 C 0.1766(6) 0.4549(5) 0.6777(2) 0.0454(15) Uani 1 1 d . . .
H12 H 0.0879 0.4856 0.6935 0.054 Uiso 1 1 calc R . .
C14 C 0.2515(6) 0.8480(5) 0.5001(2) 0.0455(14) Uani 1 1 d . . .
H14 H 0.1758 0.9086 0.5070 0.055 Uiso 1 1 calc R . .
C15 C 0.6629(6) 0.6795(5) 0.7303(2) 0.0402(14) Uani 1 1 d . . .
C17 C 0.4751(7) 0.7406(7) 0.5084(3) 0.074(2) Uani 1 1 d . . .
H17 H 0.5806 0.7130 0.5212 0.089 Uiso 1 1 calc R . .
C18 C 0.3867(6) 0.5941(5) 0.7378(2) 0.0467(15) Uani 1 1 d . . .
H18A H 0.4451 0.5551 0.7740 0.056 Uiso 1 1 calc R . .
H18B H 0.2958 0.6406 0.7489 0.056 Uiso 1 1 calc R . .
C19 C 0.7407(7) 0.5876(6) 0.7774(2) 0.0644(18) Uani 1 1 d . . .
H19A H 0.8560 0.5992 0.7837 0.097 Uiso 1 1 calc R . .
H19B H 0.7152 0.5024 0.7640 0.097 Uiso 1 1 calc R . .
H19C H 0.7005 0.6023 0.8146 0.097 Uiso 1 1 calc R . .
C20 C 0.3250(7) 0.3475(6) 0.6275(3) 0.0602(18) Uani 1 1 d . . .
H20 H 0.3588 0.2876 0.6018 0.072 Uiso 1 1 calc R . .
C21 C 0.3662(7) 0.6885(7) 0.4639(3) 0.072(2) Uani 1 1 d . . .
H21 H 0.3842 0.6180 0.4409 0.086 Uiso 1 1 calc R . .
C24 C 0.8212(6) 0.9240(6) 0.6296(3) 0.0639(18) Uani 1 1 d . . .
H24A H 0.7625 0.9756 0.5983 0.096 Uiso 1 1 calc R . .
H24B H 0.8972 0.8719 0.6129 0.096 Uiso 1 1 calc R . .
H24C H 0.8784 0.9775 0.6604 0.096 Uiso 1 1 calc R . .
C25 C 0.4219(7) 0.4279(6) 0.6612(3) 0.0608(18) Uani 1 1 d . . .
H25 H 0.5330 0.4365 0.6622 0.073 Uiso 1 1 calc R . .

loop_
_atom_site_aniso_label
_atom_site_aniso_U_11
_atom_site_aniso_U_22
_atom_site_aniso_U_33
_atom_site_aniso_U_23
_atom_site_aniso_U_13
_atom_site_aniso_U_12
Cu1 0.0359(4) 0.0501(5) 0.0420(4) -0.0060(3) -0.0004(3) -0.0038(4)
Cl2 0.0428(8) 0.0904(14) 0.0509(10) -0.0071(8) 0.0104(7) -0.0098(8)
Cl3 0.0441(9) 0.0874(15) 0.0896(13) -0.0450(10) -0.0084(9) 0.0065(9)
N1 0.040(3) 0.058(4) 0.045(3) -0.004(2) -0.003(2) 0.004(2)
C2 0.037(3) 0.039(4) 0.032(3) -0.002(3) -0.003(2) 0.000(3)
C3 0.035(3) 0.049(4) 0.048(3) -0.004(3) -0.010(3) 0.001(3)
N4 0.039(3) 0.044(3) 0.049(3) -0.012(2) 0.008(2) -0.007(2)
C5 0.035(3) 0.040(4) 0.038(3) -0.008(3) -0.002(2) -0.002(3)
N6 0.041(3) 0.041(3) 0.047(3) -0.007(2) 0.013(2) -0.011(2)
C7 0.037(3) 0.045(4) 0.031(3) 0.001(3) -0.002(2) -0.005(3)
N8 0.039(3) 0.056(4) 0.035(3) 0.001(2) 0.000(2) 0.000(2)
C9 0.050(3) 0.050(4) 0.044(4) 0.003(3) -0.012(3) -0.009(3)
C10 0.035(3) 0.056(4) 0.058(4) 0.002(3) -0.001(3) -0.008(3)
C11 0.042(3) 0.033(4) 0.037(3) -0.005(2) 0.003(3) -0.008(3)
C12 0.040(3) 0.048(4) 0.047(4) 0.001(3) 0.004(3) -0.005(3)
C14 0.043(3) 0.047(4) 0.043(3) -0.003(3) -0.006(3) 0.001(3)
C15 0.048(3) 0.033(4) 0.034(3) -0.003(2) -0.011(3) -0.003(3)
C17 0.046(4) 0.118(7) 0.053(4) -0.016(4) -0.004(3) 0.017(4)
C18 0.057(4) 0.048(4) 0.035(3) -0.002(3) 0.005(3) -0.011(3)
C19 0.074(4) 0.058(5) 0.054(4) 0.003(3) -0.013(3) 0.001(4)
C20 0.049(4) 0.066(5) 0.072(5) -0.032(4) 0.027(3) -0.008(3)
C21 0.045(4) 0.107(6) 0.057(4) -0.030(4) -0.008(3) 0.022(4)
C24 0.039(3) 0.081(5) 0.069(4) 0.009(4) 0.000(3) -0.016(3)
C25 0.035(3) 0.074(5) 0.074(5) -0.026(4) 0.012(3) -0.019(3)

loop_
_geom_bond_atom_site_label_1
_geom_bond_atom_site_label_2
_geom_bond_distance
_geom_bond_site_symmetry_2
_geom_bond_publ_flag
Cu1 N1 1.959(4) . ?
Cu1 N4 1.960(4) 3_566 ?
Cu1 Cl2 2.2534(19) . ?
Cu1 Cl3 2.2562(19) . ?
N1 C14 1.332(6) . ?
N1 C21 1.380(7) . ?
C2 C7 1.402(6) . ?
C2 C5 1.411(6) . ?
C2 C9 1.493(7) . ?
C3 C7 1.375(7) . ?
C3 C15 1.386(7) . ?
N4 C12 1.323(6) . ?
N4 C20 1.371(6) . ?
N4 Cu1 1.960(4) 3_566 ?
C5 C11 1.395(7) . ?
C5 C10 1.516(7) . ?
N6 C12 1.328(6) . ?
N6 C25 1.367(6) . ?
N6 C18 1.459(6) . ?
C7 C24 1.513(6) . ?
N8 C14 1.334(6) . ?
N8 C17 1.354(7) . ?
N8 C9 1.484(6) . ?
C11 C15 1.380(7) . ?
C11 C18 1.516(6) . ?
C15 C19 1.505(7) . ?
C17 C21 1.358(8) . ?
C20 C25 1.323(7) . ?
